data_4060024
loop_
_publ_author_name
'Kilian P. Tellmann'
'Vernon C. Gibson'
'Andrew J. P. White'
'David J. Williams'

_publ_section_title
;
 Selective Dimerization/Oligomerization of \a-Olefins by Cobalt
 Bis(imino)pyridine Catalysts Stabilized by Trifluoromethyl
 Substituents: Group 9 Metal Catalysts with Productivities Matching
 Those of Iron Systems
;
_journal_name_full Organometallics
_journal_page_first 280
_journal_page_last 286
_journal_paper_doi 10.1021/om049297q
_journal_volume 24
_journal_year 2005
_chemical_formula_sum 'C24 H19 Br2 Cl2 Co F6 N3'
_chemical_formula_weight 753.07
_chemical_name_systematic
; 
 ? 
;
_space_group_IT_number 2
_symmetry_cell_setting triclinic
_symmetry_space_group_name_Hall '-P 1'
_symmetry_space_group_name_H-M 'P -1'
_atom_sites_solution_hydrogens geom
_atom_sites_solution_primary direct
_atom_sites_solution_secondary difmap
_audit_creation_method SHELXL-97
_cell_angle_alpha 86.868(11)
_cell_angle_beta 71.156(10)
_cell_angle_gamma 80.829(10)
_cell_formula_units_Z 2
_cell_length_a 10.0724(14)
_cell_length_b 11.2094(17)
_cell_length_c 13.6356(19)
_cell_measurement_reflns_used 22
_cell_measurement_temperature 293(2)
_cell_measurement_theta_max 12.50
_cell_measurement_theta_min 5.16
_cell_volume 1438.4(4)
_computing_cell_refinement 'Bruker XSCANS'
_computing_data_collection 'Bruker XSCANS'
_computing_data_reduction 'Bruker SHELXTL'
_computing_molecular_graphics 'Bruker SHELXTL'
_computing_publication_material 'Bruker SHELXTL'
_computing_structure_refinement 'SHELXL-97 (Sheldrick, 1997)'
_computing_structure_solution 'SHELXS-97 (Sheldrick, 1990)'
_diffrn_ambient_temperature 293(2)
_diffrn_measured_fraction_theta_full 0.990
_diffrn_measured_fraction_theta_max 0.990
_diffrn_measurement_device_type 'Bruker P4'
_diffrn_measurement_method '\w scans'
_diffrn_radiation_monochromator graphite
_diffrn_radiation_source 'fine-focus sealed tube'
_diffrn_radiation_type MoK\a
_diffrn_radiation_wavelength 0.71073
_diffrn_reflns_av_R_equivalents 0.0577
_diffrn_reflns_av_sigmaI/netI 0.0694
_diffrn_reflns_limit_h_max 11
_diffrn_reflns_limit_h_min 0
_diffrn_reflns_limit_k_max 13
_diffrn_reflns_limit_k_min -13
_diffrn_reflns_limit_l_max 16
_diffrn_reflns_limit_l_min -15
_diffrn_reflns_number 5326
_diffrn_reflns_theta_full 25.00
_diffrn_reflns_theta_max 25.00
_diffrn_reflns_theta_min 1.84
_diffrn_standards_decay_% 6.75
_diffrn_standards_interval_count 97
_diffrn_standards_number 3
_exptl_absorpt_coefficient_mu 3.618
_exptl_absorpt_correction_T_max 0.2173
_exptl_absorpt_correction_T_min 0.1236
_exptl_absorpt_correction_type Ellipsoidal
_exptl_crystal_colour Green
_exptl_crystal_density_diffrn 1.739
_exptl_crystal_density_method 'not measured'
_exptl_crystal_description blocks
_exptl_crystal_F_000 738
_exptl_crystal_size_max 0.77
_exptl_crystal_size_mid 0.70
_exptl_crystal_size_min 0.27
_refine_diff_density_max 0.518
_refine_diff_density_min -0.432
_refine_diff_density_rms 0.081
_refine_ls_extinction_coef 0.0053(7)
_refine_ls_extinction_expression Fc^*^=kFc[1+0.001xFc^2^\l^3^/sin(2\q)]^-1/4^
_refine_ls_extinction_method SHELXL
_refine_ls_goodness_of_fit_ref 0.968
_refine_ls_hydrogen_treatment mixed
_refine_ls_matrix_type full
_refine_ls_number_parameters 373
_refine_ls_number_reflns 5013
_refine_ls_number_restraints 144
_refine_ls_restrained_S_all 0.988
_refine_ls_R_factor_all 0.0887
_refine_ls_R_factor_gt 0.0465
_refine_ls_shift/su_max 0.001
_refine_ls_shift/su_mean 0.000
_refine_ls_structure_factor_coef Fsqd
_refine_ls_weighting_details 'calc w=1/[\s^2^(Fo^2^)+(0.0478P)^2^+0.0000P] where P=(Fo^2^+2Fc^2^)/3'
_refine_ls_weighting_scheme calc
_refine_ls_wR_factor_gt 0.0952
_refine_ls_wR_factor_ref 0.1075
_reflns_number_gt 3291
_reflns_number_total 5013
_reflns_threshold_expression >2sigma(I)
_cod_depositor_comments
;
The following automatic conversions were performed:
'_symmetry_cell_setting' value 'Triclinic' changed to 'triclinic'
according to '/home/saulius/struct/CIF-dictionaries/cif_core.dic'
dictionary named 'cif_core.dic' version 2.4.1 from 2010-06-29.

Automatic conversion script
Id: cif_fix_enum 1527 2010-12-29 10:47:43Z saulius 
;
_cod_original_sg_symbol_H-M P-1
_cod_database_code 4060024

loop_
_symmetry_equiv_pos_as_xyz
'x, y, z'
'-x, -y, -z'

loop_
_atom_site_label
_atom_site_type_symbol
_atom_site_fract_x
_atom_site_fract_y
_atom_site_fract_z
_atom_site_U_iso_or_equiv
_atom_site_adp_type
_atom_site_occupancy
_atom_site_symmetry_multiplicity
_atom_site_calc_flag
_atom_site_refinement_flags
_atom_site_disorder_assembly
_atom_site_disorder_group
Co Co 0.75545(7) 0.22817(7) 0.80178(6) 0.0387(2) Uani 1 1 d . . .
Br1 Br 0.80276(7) 0.00934(6) 0.76542(5) 0.0552(2) Uani 1 1 d . . .
Br2 Br 0.98130(7) 0.29413(7) 0.76686(5) 0.0605(2) Uani 1 1 d . . .
N1 N 0.5405(4) 0.2239(4) 0.8466(3) 0.0380(10) Uani 1 1 d . . .
C2 C 0.4763(6) 0.2313(5) 0.7735(4) 0.0403(12) Uani 1 1 d . . .
C3 C 0.3373(6) 0.2117(5) 0.7986(5) 0.0480(13) Uani 1 1 d . . .
H3A H 0.2928 0.2180 0.7480 0.058 Uiso 1 1 calc R . .
C4 C 0.2652(6) 0.1828(6) 0.8990(5) 0.0532(15) Uani 1 1 d . . .
H4A H 0.1724 0.1672 0.9164 0.064 Uiso 1 1 calc R . .
C5 C 0.3319(6) 0.1769(5) 0.9741(5) 0.0488(14) Uani 1 1 d . . .
H5A H 0.2843 0.1587 1.0426 0.059 Uiso 1 1 calc R . .
C6 C 0.4712(6) 0.1989(5) 0.9447(4) 0.0409(12) Uani 1 1 d . . .
C7 C 0.5673(6) 0.2678(5) 0.6720(5) 0.0455(13) Uani 1 1 d . . .
N7 N 0.6877(5) 0.2928(4) 0.6685(4) 0.0431(11) Uani 1 1 d . . .
C8 C 0.5104(8) 0.2770(7) 0.5812(5) 0.0648(19) Uani 1 1 d . . .
H8A H 0.5776 0.3075 0.5216 0.097 Uiso 1 1 calc R . .
H8B H 0.4221 0.3309 0.5984 0.097 Uiso 1 1 calc R . .
H8C H 0.4956 0.1985 0.5660 0.097 Uiso 1 1 calc R . .
C9 C 0.5546(6) 0.2063(5) 1.0154(4) 0.0416(12) Uani 1 1 d . . .
N9 N 0.6809(5) 0.2304(4) 0.9707(3) 0.0409(10) Uani 1 1 d . . .
C10 C 0.4874(8) 0.1908(7) 1.1298(5) 0.0653(18) Uani 1 1 d . . .
H10A H 0.4586 0.1123 1.1435 0.098 Uiso 1 1 calc R . .
H10B H 0.4059 0.2518 1.1545 0.098 Uiso 1 1 calc R . .
H10C H 0.5546 0.1985 1.1646 0.098 Uiso 1 1 calc R . .
C11 C 0.7812(6) 0.3344(6) 0.5741(4) 0.0472(14) Uani 1 1 d . . .
C12 C 0.7698(7) 0.4571(6) 0.5477(5) 0.0535(15) Uani 1 1 d . . .
C13 C 0.8607(8) 0.4931(7) 0.4549(6) 0.0679(19) Uani 1 1 d . . .
H13A H 0.8541 0.5745 0.4368 0.081 Uiso 1 1 calc R . .
C14 C 0.9607(8) 0.4104(8) 0.3892(5) 0.071(2) Uani 1 1 d . . .
H14A H 1.0185 0.4357 0.3259 0.086 Uiso 1 1 calc R . .
C15 C 0.9758(8) 0.2900(8) 0.4169(5) 0.070(2) Uani 1 1 d . . .
H15A H 1.0447 0.2340 0.3733 0.084 Uiso 1 1 calc R . .
C16 C 0.8867(7) 0.2533(6) 0.5110(5) 0.0570(16) Uani 1 1 d . . .
H16A H 0.8988 0.1728 0.5314 0.068 Uiso 1 1 calc R . .
C17 C 0.6659(8) 0.5491(6) 0.6193(6) 0.0619(17) Uani 1 1 d . . .
F17A F 0.5307(5) 0.5373(4) 0.6313(5) 0.0944(15) Uani 1 1 d . . .
F17B F 0.6765(6) 0.5415(4) 0.7150(3) 0.0863(14) Uani 1 1 d . . .
F17C F 0.6783(6) 0.6620(4) 0.5875(4) 0.0992(17) Uani 1 1 d . . .
C18 C 0.7733(6) 0.2380(5) 1.0303(4) 0.0416(12) Uani 1 1 d . . .
C19 C 0.7966(7) 0.3468(6) 1.0589(5) 0.0561(16) Uani 1 1 d . A .
C20 C 0.8899(8) 0.3447(8) 1.1168(7) 0.076(2) Uani 1 1 d . . .
H20A H 0.9047 0.4170 1.1389 0.091 Uiso 1 1 calc R . .
C21 C 0.9590(8) 0.2383(8) 1.1411(6) 0.074(2) Uani 1 1 d . . .
H21A H 1.0210 0.2389 1.1789 0.089 Uiso 1 1 calc R . .
C22 C 0.9381(7) 0.1310(7) 1.1103(5) 0.066(2) Uani 1 1 d . . .
H22A H 0.9864 0.0587 1.1262 0.080 Uiso 1 1 calc R . .
C23 C 0.8446(7) 0.1306(6) 1.0552(5) 0.0508(14) Uani 1 1 d . . .
H23A H 0.8293 0.0576 1.0348 0.061 Uiso 1 1 calc R . .
C24 C 0.7215(8) 0.4637(7) 1.0369(6) 0.082(3) Uani 1 1 d D . .
F24A F 0.6176(17) 0.5188(12) 1.1096(11) 0.138(6) Uani 0.50 1 d PDU A 1
F24B F 0.6768(19) 0.4642(17) 0.9532(10) 0.105(5) Uani 0.50 1 d PDU A 1
F24C F 0.8154(12) 0.5467(10) 1.0010(12) 0.112(4) Uani 0.50 1 d PDU A 1
F24D F 0.5774(10) 0.4657(10) 1.0872(11) 0.108(4) Uani 0.50 1 d PDU A 2
F24E F 0.7297(19) 0.4853(19) 0.9416(9) 0.117(6) Uani 0.50 1 d PDU A 2
F24F F 0.7493(17) 0.5534(10) 1.0798(14) 0.125(4) Uani 0.50 1 d PDU A 2
C30 C 0.2022(12) -0.0035(11) 0.6285(8) 0.110(3) Uani 1 1 d . . .
H30A H 0.1498 0.0625 0.6752 0.132 Uiso 1 1 calc R . .
H30B H 0.1440 -0.0673 0.6405 0.132 Uiso 1 1 calc R . .
Cl1 Cl 0.3572(4) -0.0570(3) 0.6544(2) 0.1290(11) Uani 1 1 d . . .
Cl2 Cl 0.2364(4) 0.0474(4) 0.5001(3) 0.1468(14) Uani 1 1 d . . .

loop_
_atom_site_aniso_label
_atom_site_aniso_U_11
_atom_site_aniso_U_22
_atom_site_aniso_U_33
_atom_site_aniso_U_23
_atom_site_aniso_U_13
_atom_site_aniso_U_12
Co 0.0310(4) 0.0511(4) 0.0351(4) 0.0099(3) -0.0123(3) -0.0091(3)
Br1 0.0541(4) 0.0490(3) 0.0615(4) 0.0089(3) -0.0199(3) -0.0050(3)
Br2 0.0411(3) 0.0881(5) 0.0578(4) 0.0163(3) -0.0183(3) -0.0262(3)
N1 0.033(2) 0.042(2) 0.035(2) 0.0037(18) -0.0062(18) -0.0058(18)
C2 0.037(3) 0.043(3) 0.046(3) 0.004(2) -0.020(2) -0.008(2)
C3 0.040(3) 0.050(3) 0.058(4) -0.002(3) -0.021(3) -0.007(2)
C4 0.034(3) 0.059(4) 0.071(4) 0.008(3) -0.020(3) -0.017(3)
C5 0.043(3) 0.058(3) 0.044(3) 0.006(3) -0.009(3) -0.016(3)
C6 0.040(3) 0.044(3) 0.040(3) 0.003(2) -0.014(2) -0.010(2)
C7 0.045(3) 0.054(3) 0.043(3) 0.010(3) -0.023(3) -0.009(3)
N7 0.044(3) 0.049(3) 0.041(3) 0.012(2) -0.019(2) -0.013(2)
C8 0.063(4) 0.095(5) 0.050(4) 0.012(4) -0.034(3) -0.019(4)
C9 0.040(3) 0.046(3) 0.039(3) 0.005(2) -0.013(2) -0.006(2)
N9 0.038(2) 0.048(2) 0.036(2) 0.0050(19) -0.0114(19) -0.007(2)
C10 0.056(4) 0.099(5) 0.039(3) 0.004(3) -0.009(3) -0.022(4)
C11 0.048(3) 0.065(4) 0.035(3) 0.010(3) -0.018(3) -0.018(3)
C12 0.062(4) 0.065(4) 0.039(3) 0.016(3) -0.022(3) -0.017(3)
C13 0.076(5) 0.081(5) 0.052(4) 0.024(4) -0.024(4) -0.029(4)
C14 0.066(4) 0.106(6) 0.044(4) 0.013(4) -0.012(3) -0.036(4)
C15 0.070(5) 0.093(5) 0.046(4) -0.005(4) -0.008(3) -0.025(4)
C16 0.057(4) 0.070(4) 0.046(3) 0.005(3) -0.020(3) -0.013(3)
C17 0.062(4) 0.062(4) 0.064(4) 0.013(3) -0.023(3) -0.013(3)
F17A 0.066(3) 0.084(3) 0.127(4) 0.015(3) -0.027(3) -0.006(2)
F17B 0.107(4) 0.084(3) 0.054(3) -0.011(2) -0.018(2) 0.010(3)
F17C 0.112(4) 0.057(2) 0.116(4) 0.024(3) -0.023(3) -0.010(3)
C18 0.035(3) 0.056(3) 0.032(3) 0.002(2) -0.010(2) -0.005(2)
C19 0.049(3) 0.059(4) 0.063(4) -0.017(3) -0.022(3) -0.001(3)
C20 0.067(5) 0.087(5) 0.085(6) -0.034(4) -0.039(4) -0.003(4)
C21 0.051(4) 0.122(7) 0.053(4) -0.033(4) -0.027(3) 0.008(4)
C22 0.053(4) 0.095(5) 0.043(3) 0.007(4) -0.018(3) 0.015(4)
C23 0.054(3) 0.052(3) 0.046(3) 0.005(3) -0.017(3) -0.006(3)
C24 0.077(6) 0.062(5) 0.123(8) -0.008(5) -0.053(6) -0.006(4)
F24A 0.135(10) 0.072(8) 0.152(10) -0.025(7) 0.011(8) 0.032(7)
F24B 0.111(11) 0.064(7) 0.151(11) 0.025(7) -0.063(8) -0.004(7)
F24C 0.092(7) 0.069(6) 0.168(10) 0.011(7) -0.029(7) -0.023(5)
F24D 0.081(7) 0.071(7) 0.157(10) -0.013(7) -0.033(7) 0.030(6)
F24E 0.118(11) 0.079(9) 0.138(10) 0.037(7) -0.037(8) 0.006(8)
F24F 0.130(10) 0.078(6) 0.183(11) -0.042(8) -0.075(9) 0.007(7)
C30 0.100(8) 0.133(9) 0.090(7) -0.013(6) -0.006(6) -0.044(7)
Cl1 0.126(2) 0.163(3) 0.0924(19) -0.0132(19) -0.0344(18) -0.001(2)
Cl2 0.123(3) 0.155(3) 0.147(3) 0.059(2) -0.036(2) -0.011(2)

loop_
_atom_type_symbol
_atom_type_description
_atom_type_scat_dispersion_real
_atom_type_scat_dispersion_imag
_atom_type_scat_source
C C 0.0033 0.0016 'International Tables Vol C Tables 4.2.6.8 and 6.1.1.4'
H H 0.0000 0.0000 'International Tables Vol C Tables 4.2.6.8 and 6.1.1.4'
N N 0.0061 0.0033 'International Tables Vol C Tables 4.2.6.8 and 6.1.1.4'
F F 0.0171 0.0103 'International Tables Vol C Tables 4.2.6.8 and 6.1.1.4'
Cl Cl 0.1484 0.1585 'International Tables Vol C Tables 4.2.6.8 and 6.1.1.4'
Co Co 0.3494 0.9721 'International Tables Vol C Tables 4.2.6.8 and 6.1.1.4'
Br Br -0.2901 2.4595 'International Tables Vol C Tables 4.2.6.8 and 6.1.1.4'

loop_
_geom_angle_atom_site_label_1
_geom_angle_atom_site_label_2
_geom_angle_atom_site_label_3
_geom_angle
N1 Co N9 73.61(17)
N1 Co N7 73.89(17)
N9 Co N7 141.26(18)
N1 Co Br2 162.87(13)
N9 Co Br2 100.65(12)
N7 Co Br2 104.25(13)
N1 Co Br1 90.16(12)
N9 Co Br1 101.80(12)
N7 Co Br1 98.79(13)
Br2 Co Br1 106.90(4)
C6 N1 C2 120.9(5)
C6 N1 Co 119.7(3)
C2 N1 Co 118.9(4)
N1 C2 C3 120.5(5)
N1 C2 C7 112.5(5)
C3 C2 C7 126.9(5)
C4 C3 C2 119.4(5)
C3 C4 C5 119.6(5)
C6 C5 C4 118.5(5)
N1 C6 C5 121.1(5)
N1 C6 C9 113.0(5)
C5 C6 C9 125.8(5)
N7 C7 C2 116.4(5)
N7 C7 C8 125.0(6)
C2 C7 C8 118.5(5)
C7 N7 C11 120.5(5)
C7 N7 Co 114.6(4)
C11 N7 Co 123.4(3)
N9 C9 C6 114.8(5)
N9 C9 C10 125.5(5)
C6 C9 C10 119.6(5)
C9 N9 C18 120.3(5)
C9 N9 Co 116.5(4)
C18 N9 Co 122.4(3)
C16 C11 C12 119.8(6)
C16 C11 N7 119.4(5)
C12 C11 N7 120.8(6)
C13 C12 C11 118.9(7)
C13 C12 C17 119.9(6)
C11 C12 C17 121.1(6)
C14 C13 C12 121.0(7)
C13 C14 C15 120.2(7)
C14 C15 C16 119.2(7)
C11 C16 C15 120.8(7)
F17C C17 F17B 106.7(6)
F17C C17 F17A 105.4(6)
F17B C17 F17A 105.5(6)
F17C C17 C12 113.6(6)
F17B C17 C12 112.7(5)
F17A C17 C12 112.4(6)
C19 C18 C23 120.2(5)
C19 C18 N9 122.4(5)
C23 C18 N9 117.4(5)
C18 C19 C20 118.1(6)
C18 C19 C24 122.7(6)
C20 C19 C24 119.1(6)
C21 C20 C19 121.0(7)
C20 C21 C22 120.5(6)
C21 C22 C23 119.5(6)
C22 C23 C18 120.7(6)
F24A C24 F24E 119.8(15)
F24A C24 F24F 63.9(9)
F24E C24 F24F 112.3(11)
F24A C24 F24B 106.6(10)
F24E C24 F24B 25.6(10)
F24F C24 F24B 129.2(13)
F24A C24 F24D 38.6(8)
F24E C24 F24D 103.8(9)
F24F C24 F24D 102.4(9)
F24B C24 F24D 80.7(10)
F24A C24 F24C 105.0(9)
F24E C24 F24C 73.6(10)
F24F C24 F24C 46.5(8)
F24B C24 F24C 98.1(9)
F24D C24 F24C 137.7(9)
F24A C24 C19 119.5(10)
F24E C24 C19 116.5(12)
F24F C24 C19 112.2(8)
F24B C24 C19 114.7(10)
F24D C24 C19 108.1(8)
F24C C24 C19 110.4(8)
Cl1 C30 Cl2 111.2(6)

loop_
_geom_bond_atom_site_label_1
_geom_bond_atom_site_label_2
_geom_bond_distance
Co N1 2.058(4)
Co N9 2.181(5)
Co N7 2.190(4)
Co Br2 2.3971(10)
Co Br1 2.4693(11)
N1 C6 1.331(7)
N1 C2 1.346(7)
C2 C3 1.380(8)
C2 C7 1.470(8)
C3 C4 1.375(9)
C4 C5 1.389(8)
C5 C6 1.388(8)
C6 C9 1.482(7)
C7 N7 1.274(7)
C7 C8 1.515(7)
N7 C11 1.433(7)
C9 N9 1.285(7)
C9 C10 1.500(8)
N9 C18 1.433(7)
C11 C16 1.372(9)
C11 C12 1.399(9)
C12 C13 1.384(9)
C12 C17 1.489(10)
C13 C14 1.373(11)
C14 C15 1.380(11)
C15 C16 1.392(10)
C17 F17C 1.328(8)
C17 F17B 1.341(8)
C17 F17A 1.346(8)
C18 C19 1.377(9)
C18 C23 1.384(8)
C19 C20 1.407(9)
C19 C24 1.472(10)
C20 C21 1.362(11)
C21 C22 1.364(11)
C22 C23 1.382(9)
C24 F24A 1.284(11)
C24 F24E 1.288(12)
C24 F24F 1.300(10)
C24 F24B 1.355(12)
C24 F24D 1.388(11)
C24 F24C 1.389(10)
C30 Cl1 1.719(12)
C30 Cl2 1.753(11)
